data_4114413
loop_
_publ_author_name
'Christoph A. Kiener'
'Chutian Shu'
'Christopher Incarvito'
'John F. Hartwig'

_publ_section_title
;
 Identification of an Activated Catalyst in the Iridium-Catalyzed Allylic
 Amination and Etherification. Increased Rates, Scope, and Selectivity
;
_journal_name_full 'Journal of the American Chemical Society'
_journal_page_first 14272
_journal_page_last 14273
_journal_paper_doi 10.1021/ja038319h
_journal_volume 125
_journal_year 2003
_chemical_formula_sum 'C44 H42 Cl Ir N O2 P'
_chemical_formula_weight 875.41
_chemical_name_systematic
;
   ?
;
_space_group_IT_number 2
_symmetry_cell_setting triclinic
_symmetry_space_group_name_Hall '-P 1'
_symmetry_space_group_name_H-M 'P -1'
_atom_sites_solution_hydrogens geom
_atom_sites_solution_primary direct
_atom_sites_solution_secondary difmap
_audit_creation_method SHELXL-97
_cell_angle_alpha 98.34(3)
_cell_angle_beta 103.13(3)
_cell_angle_gamma 105.27(3)
_cell_formula_units_Z 2
_cell_length_a 11.608(2)
_cell_length_b 11.884(2)
_cell_length_c 14.130(3)
_cell_measurement_temperature 183(2)
_cell_volume 1787.2(8)
_computing_cell_refinement Denzo
_computing_data_collection 'Nonius Collect'
_computing_data_reduction Denzo
_computing_molecular_graphics XP
_computing_publication_material XCIF
_computing_structure_refinement 'SHELXL-97 (Sheldrick, 1997)'
_computing_structure_solution 'SHELXS-97 (Sheldrick, 1990)'
_diffrn_ambient_temperature 183(2)
_diffrn_measured_fraction_theta_full 0.986
_diffrn_measured_fraction_theta_max 0.986
_diffrn_measurement_device_type 'Nonius KappaCCD'
_diffrn_measurement_method '\w scans'
_diffrn_radiation_monochromator graphite
_diffrn_radiation_source 'fine-focus sealed tube'
_diffrn_radiation_type MoK\a
_diffrn_radiation_wavelength 0.71073
_diffrn_reflns_av_R_equivalents 0.0271
_diffrn_reflns_av_sigmaI/netI 0.0564
_diffrn_reflns_limit_h_max 15
_diffrn_reflns_limit_h_min -15
_diffrn_reflns_limit_k_max 15
_diffrn_reflns_limit_k_min -11
_diffrn_reflns_limit_l_max 17
_diffrn_reflns_limit_l_min -18
_diffrn_reflns_number 11298
_diffrn_reflns_theta_full 27.50
_diffrn_reflns_theta_max 27.50
_diffrn_reflns_theta_min 2.10
_exptl_absorpt_coefficient_mu 3.895
_exptl_absorpt_correction_T_max 0.4426
_exptl_absorpt_correction_T_min 0.3879
_exptl_absorpt_correction_type none
_exptl_crystal_colour Orange
_exptl_crystal_density_diffrn 1.627
_exptl_crystal_description Block
_exptl_crystal_F_000 876
_exptl_crystal_size_max 0.30
_exptl_crystal_size_mid 0.25
_exptl_crystal_size_min 0.25
_refine_diff_density_max 1.393
_refine_diff_density_min -1.364
_refine_diff_density_rms 0.152
_refine_ls_extinction_method none
_refine_ls_goodness_of_fit_ref 1.112
_refine_ls_hydrogen_treatment mixed
_refine_ls_matrix_type full
_refine_ls_number_parameters 451
_refine_ls_number_reflns 8103
_refine_ls_number_restraints 0
_refine_ls_restrained_S_all 1.112
_refine_ls_R_factor_all 0.0456
_refine_ls_R_factor_gt 0.0335
_refine_ls_shift/su_max 0.013
_refine_ls_shift/su_mean 0.002
_refine_ls_structure_factor_coef Fsqd
_refine_ls_weighting_details 'calc w=1/[\s^2^(Fo^2^)+(0.0390P)^2^+0.0000P] where P=(Fo^2^+2Fc^2^)/3'
_refine_ls_weighting_scheme calc
_refine_ls_wR_factor_gt 0.0775
_refine_ls_wR_factor_ref 0.0830
_reflns_number_gt 7009
_reflns_number_total 8103
_reflns_threshold_expression >2sigma(I)
_cod_data_source_file ja038319h_1.cif
_cod_data_source_block ckien01
_cod_original_cell_volume 1787.2(6)
_cod_database_code 4114413

loop_
_symmetry_equiv_pos_as_xyz
'x, y, z'
'-x, -y, -z'

loop_
_atom_site_label
_atom_site_type_symbol
_atom_site_fract_x
_atom_site_fract_y
_atom_site_fract_z
_atom_site_U_iso_or_equiv
_atom_site_adp_type
_atom_site_occupancy
_atom_site_symmetry_multiplicity
_atom_site_calc_flag
_atom_site_refinement_flags
Ir1 Ir 0.544986(13) 0.262601(12) 0.129939(10) 0.02162(6) Uani 1 1 d .
Cl1 Cl 0.57632(9) 0.12279(9) 0.22837(8) 0.0300(2) Uani 1 1 d .
P1 P 0.40968(9) 0.30739(9) 0.20849(7) 0.0197(2) Uani 1 1 d .
O1 O 0.3670(2) 0.4155(2) 0.16713(18) 0.0218(6) Uani 1 1 d .
O2 O 0.4695(2) 0.3693(2) 0.32645(18) 0.0221(6) Uani 1 1 d .
N1 N 0.2872(3) 0.2048(3) 0.2166(2) 0.0240(7) Uani 1 1 d .
C1 C 0.6071(4) 0.1705(4) 0.0121(3) 0.0310(10) Uani 1 1 d .
H1A H 0.5998 0.0851 0.0138 0.037 Uiso 1 1 calc R
C2 C 0.7109(4) 0.2498(4) 0.0776(3) 0.0350(10) Uani 1 1 d .
H2A H 0.7654 0.2122 0.1191 0.042 Uiso 1 1 calc R
C3 C 0.7802(5) 0.3692(4) 0.0597(4) 0.0469(13) Uani 1 1 d .
H3A H 0.8701 0.3881 0.0921 0.056 Uiso 1 1 calc R
H3B H 0.7687 0.3627 -0.0127 0.056 Uiso 1 1 calc R
C4 C 0.7352(5) 0.4707(4) 0.1001(4) 0.0464(12) Uani 1 1 d .
H4A H 0.7863 0.5078 0.1695 0.056 Uiso 1 1 calc R
H4B H 0.7488 0.5325 0.0602 0.056 Uiso 1 1 calc R
C5 C 0.6005(4) 0.4327(4) 0.0986(3) 0.0315(10) Uani 1 1 d .
H5A H 0.5771 0.4943 0.1397 0.038 Uiso 1 1 calc R
C6 C 0.5014(4) 0.3588(4) 0.0178(3) 0.0276(9) Uani 1 1 d .
H6A H 0.4215 0.3777 0.0127 0.033 Uiso 1 1 calc R
C7 C 0.5180(4) 0.3083(4) -0.0826(3) 0.0363(10) Uani 1 1 d .
H7A H 0.4422 0.2993 -0.1359 0.044 Uiso 1 1 calc R
H7B H 0.5884 0.3662 -0.0953 0.044 Uiso 1 1 calc R
C8 C 0.5422(5) 0.1882(4) -0.0876(3) 0.0415(12) Uani 1 1 d .
H8A H 0.4619 0.1238 -0.1154 0.050 Uiso 1 1 calc R
H8B H 0.5937 0.1809 -0.1339 0.050 Uiso 1 1 calc R
C9 C 0.3219(4) 0.4933(3) 0.2204(3) 0.0213(8) Uani 1 1 d .
C10 C 0.1995(4) 0.4924(3) 0.1784(3) 0.0249(8) Uani 1 1 d .
H10A H 0.1512 0.4391 0.1169 0.030 Uiso 1 1 calc R
C11 C 0.1505(4) 0.5679(4) 0.2259(3) 0.0294(9) Uani 1 1 d .
H11A H 0.0690 0.5691 0.1960 0.035 Uiso 1 1 calc R
C12 C 0.2193(4) 0.6444(4) 0.3191(3) 0.0256(9) Uani 1 1 d .
C13 C 0.1665(4) 0.7169(4) 0.3728(3) 0.0376(11) Uani 1 1 d .
H13A H 0.0833 0.7152 0.3451 0.045 Uiso 1 1 calc R
C14 C 0.2328(5) 0.7895(4) 0.4640(3) 0.0427(12) Uani 1 1 d .
H14A H 0.1958 0.8377 0.4990 0.051 Uiso 1 1 calc R
C15 C 0.3551(4) 0.7922(4) 0.5053(3) 0.0388(11) Uani 1 1 d .
H15A H 0.4010 0.8426 0.5686 0.047 Uiso 1 1 calc R
C16 C 0.4099(4) 0.7230(4) 0.4554(3) 0.0291(9) Uani 1 1 d .
H16A H 0.4928 0.7254 0.4853 0.035 Uiso 1 1 calc R
C17 C 0.3450(4) 0.6480(3) 0.3601(3) 0.0238(8) Uani 1 1 d .
C18 C 0.3986(3) 0.5742(3) 0.3062(3) 0.0220(8) Uani 1 1 d .
C19 C 0.5319(3) 0.5801(3) 0.3398(3) 0.0206(8) Uani 1 1 d .
C20 C 0.5635(3) 0.4773(3) 0.3476(3) 0.0213(8) Uani 1 1 d .
C21 C 0.6865(4) 0.4753(4) 0.3792(3) 0.0291(9) Uani 1 1 d .
H21A H 0.7033 0.4021 0.3845 0.035 Uiso 1 1 calc R
C22 C 0.7809(4) 0.5791(4) 0.4019(3) 0.0298(9) Uani 1 1 d .
H22A H 0.8644 0.5785 0.4243 0.036 Uiso 1 1 calc R
C23 C 0.7566(4) 0.6883(4) 0.3928(3) 0.0261(9) Uani 1 1 d .
C24 C 0.8555(4) 0.7978(4) 0.4155(3) 0.0319(10) Uani 1 1 d .
H24A H 0.9389 0.7986 0.4406 0.038 Uiso 1 1 calc R
C25 C 0.8314(4) 0.9010(4) 0.4015(3) 0.0341(10) Uani 1 1 d .
H25A H 0.8980 0.9734 0.4177 0.041 Uiso 1 1 calc R
C26 C 0.7097(4) 0.9011(4) 0.3636(3) 0.0292(9) Uani 1 1 d .
H26A H 0.6939 0.9727 0.3507 0.035 Uiso 1 1 calc R
C27 C 0.6133(4) 0.7988(3) 0.3449(3) 0.0282(9) Uani 1 1 d .
H27A H 0.5309 0.8014 0.3211 0.034 Uiso 1 1 calc R
C28 C 0.6312(4) 0.6900(3) 0.3596(3) 0.0222(8) Uani 1 1 d .
C29 C 0.2077(4) 0.1079(4) 0.1275(3) 0.0275(9) Uani 1 1 d .
H29A H 0.1320 0.0672 0.1466 0.033 Uiso 1 1 calc R
C30 C 0.2668(4) 0.0123(4) 0.1036(4) 0.0412(12) Uani 1 1 d .
H30A H 0.2949 -0.0160 0.1639 0.062 Uiso 1 1 calc R
H30B H 0.3381 0.0455 0.0789 0.062 Uiso 1 1 calc R
H30C H 0.2058 -0.0546 0.0525 0.062 Uiso 1 1 calc R
C31 C 0.1601(4) 0.1566(4) 0.0364(3) 0.0306(10) Uani 1 1 d .
C32 C 0.2100(5) 0.1520(5) -0.0439(3) 0.0448(12) Uani 1 1 d .
H32A H 0.2800 0.1241 -0.0411 0.054 Uiso 1 1 calc R
C33 C 0.1585(6) 0.1877(5) -0.1281(4) 0.0581(16) Uani 1 1 d .
H33A H 0.1929 0.1840 -0.1829 0.070 Uiso 1 1 calc R
C34 C 0.0581(6) 0.2284(5) -0.1327(4) 0.0556(15) Uani 1 1 d .
H34A H 0.0229 0.2527 -0.1907 0.067 Uiso 1 1 calc R
C35 C 0.0084(5) 0.2341(4) -0.0546(4) 0.0477(13) Uani 1 1 d .
H35A H -0.0610 0.2630 -0.0579 0.057 Uiso 1 1 calc R
C36 C 0.0588(4) 0.1981(4) 0.0296(3) 0.0365(10) Uani 1 1 d .
H36A H 0.0232 0.2019 0.0837 0.044 Uiso 1 1 calc R
C37 C 0.2553(4) 0.1926(4) 0.3126(3) 0.0292(9) Uani 1 1 d .
H37A H 0.3208 0.2574 0.3658 0.035 Uiso 1 1 calc R
C38 C 0.2635(4) 0.0747(4) 0.3398(4) 0.0440(12) Uani 1 1 d .
H38A H 0.3451 0.0663 0.3390 0.066 Uiso 1 1 calc R
H38B H 0.1982 0.0082 0.2914 0.066 Uiso 1 1 calc R
H38C H 0.2526 0.0739 0.4065 0.066 Uiso 1 1 calc R
C39 C 0.1323(4) 0.2150(4) 0.3130(3) 0.0268(9) Uani 1 1 d .
C40 C 0.0183(4) 0.1251(4) 0.2813(3) 0.0350(10) Uani 1 1 d .
H40A H 0.0150 0.0450 0.2577 0.042 Uiso 1 1 calc R
C41 C -0.0908(4) 0.1518(5) 0.2841(3) 0.0408(11) Uani 1 1 d .
H41A H -0.1681 0.0898 0.2620 0.049 Uiso 1 1 calc R
C42 C -0.0877(4) 0.2671(5) 0.3187(3) 0.0392(11) Uani 1 1 d .
H42A H -0.1627 0.2847 0.3200 0.047 Uiso 1 1 calc R
C43 C 0.0228(5) 0.3559(5) 0.3511(4) 0.0422(12) Uani 1 1 d .
H43A H 0.0251 0.4353 0.3761 0.051 Uiso 1 1 calc R
C44 C 0.1333(4) 0.3308(4) 0.3478(3) 0.0323(10) Uani 1 1 d .
H44A H 0.2098 0.3937 0.3697 0.039 Uiso 1 1 calc R

loop_
_atom_site_aniso_label
_atom_site_aniso_U_11
_atom_site_aniso_U_22
_atom_site_aniso_U_33
_atom_site_aniso_U_23
_atom_site_aniso_U_13
_atom_site_aniso_U_12
Ir1 0.02240(10) 0.02123(8) 0.02287(9) 0.00516(6) 0.00832(6) 0.00748(6)
Cl1 0.0290(5) 0.0315(5) 0.0348(5) 0.0143(4) 0.0103(4) 0.0131(4)
P1 0.0201(5) 0.0213(5) 0.0190(5) 0.0037(4) 0.0070(4) 0.0077(4)
O1 0.0267(15) 0.0227(13) 0.0186(12) 0.0021(11) 0.0075(11) 0.0120(12)
O2 0.0216(14) 0.0234(13) 0.0194(13) 0.0037(11) 0.0042(11) 0.0058(11)
N1 0.0207(18) 0.0266(16) 0.0222(16) 0.0046(14) 0.0062(14) 0.0034(14)
C1 0.041(3) 0.035(2) 0.033(2) 0.0082(19) 0.023(2) 0.027(2)
C2 0.034(3) 0.051(3) 0.040(3) 0.023(2) 0.027(2) 0.025(2)
C3 0.034(3) 0.049(3) 0.059(3) 0.015(3) 0.020(2) 0.007(2)
C4 0.047(3) 0.036(2) 0.057(3) 0.009(2) 0.026(3) 0.004(2)
C5 0.037(3) 0.0230(19) 0.040(2) 0.0133(18) 0.018(2) 0.0088(19)
C6 0.041(3) 0.031(2) 0.024(2) 0.0163(18) 0.0176(19) 0.021(2)
C7 0.049(3) 0.042(2) 0.027(2) 0.014(2) 0.014(2) 0.023(2)
C8 0.059(3) 0.045(3) 0.028(2) 0.006(2) 0.017(2) 0.025(3)
C9 0.026(2) 0.0224(18) 0.0196(18) 0.0069(15) 0.0100(16) 0.0102(16)
C10 0.024(2) 0.0270(19) 0.0235(19) 0.0023(16) 0.0045(16) 0.0101(17)
C11 0.021(2) 0.039(2) 0.031(2) 0.0101(19) 0.0056(18) 0.0135(19)
C12 0.025(2) 0.031(2) 0.0225(19) 0.0067(17) 0.0059(17) 0.0106(18)
C13 0.033(3) 0.049(3) 0.037(2) 0.007(2) 0.011(2) 0.022(2)
C14 0.052(3) 0.050(3) 0.034(2) 0.001(2) 0.017(2) 0.029(3)
C15 0.046(3) 0.042(3) 0.026(2) -0.003(2) 0.009(2) 0.016(2)
C16 0.028(2) 0.033(2) 0.0220(19) 0.0045(18) 0.0025(17) 0.0086(19)
C17 0.030(2) 0.0242(19) 0.0192(18) 0.0034(16) 0.0091(17) 0.0105(17)
C18 0.022(2) 0.0230(18) 0.0204(18) 0.0077(16) 0.0047(16) 0.0047(16)
C19 0.021(2) 0.0262(19) 0.0152(17) 0.0026(15) 0.0050(15) 0.0084(16)
C20 0.020(2) 0.0255(19) 0.0167(17) 0.0021(15) 0.0063(15) 0.0051(16)
C21 0.030(2) 0.031(2) 0.027(2) 0.0040(18) 0.0037(18) 0.0149(19)
C22 0.019(2) 0.038(2) 0.031(2) 0.0050(19) 0.0039(17) 0.0111(18)
C23 0.021(2) 0.031(2) 0.0220(19) 0.0031(17) 0.0042(16) 0.0040(17)
C24 0.024(2) 0.038(2) 0.026(2) 0.0042(19) 0.0027(18) 0.0017(19)
C25 0.034(3) 0.031(2) 0.028(2) 0.0016(18) 0.0091(19) -0.0048(19)
C26 0.039(3) 0.029(2) 0.024(2) 0.0067(17) 0.0118(19) 0.0132(19)
C27 0.026(2) 0.0224(19) 0.034(2) 0.0021(17) 0.0088(18) 0.0050(17)
C28 0.025(2) 0.0243(19) 0.0154(17) 0.0010(15) 0.0045(16) 0.0079(17)
C29 0.020(2) 0.027(2) 0.033(2) 0.0009(18) 0.0088(18) 0.0052(17)
C30 0.035(3) 0.031(2) 0.048(3) -0.007(2) 0.005(2) 0.010(2)
C31 0.025(2) 0.026(2) 0.028(2) -0.0019(17) 0.0022(18) -0.0044(18)
C32 0.040(3) 0.057(3) 0.031(2) 0.002(2) 0.011(2) 0.008(2)
C33 0.073(4) 0.060(3) 0.025(2) 0.001(2) 0.014(3) -0.002(3)
C34 0.064(4) 0.044(3) 0.037(3) 0.007(2) -0.008(3) 0.000(3)
C35 0.045(3) 0.042(3) 0.049(3) 0.009(2) 0.000(2) 0.014(2)
C36 0.034(3) 0.035(2) 0.040(3) 0.005(2) 0.010(2) 0.012(2)
C37 0.026(2) 0.034(2) 0.027(2) 0.0090(18) 0.0093(18) 0.0056(18)
C38 0.036(3) 0.056(3) 0.053(3) 0.035(3) 0.017(2) 0.019(2)
C39 0.023(2) 0.038(2) 0.0229(19) 0.0115(18) 0.0113(17) 0.0073(18)
C40 0.028(2) 0.039(2) 0.041(2) 0.014(2) 0.015(2) 0.007(2)
C41 0.019(2) 0.056(3) 0.046(3) 0.018(2) 0.012(2) 0.002(2)
C42 0.030(3) 0.057(3) 0.045(3) 0.020(2) 0.021(2) 0.024(2)
C43 0.050(3) 0.047(3) 0.046(3) 0.012(2) 0.027(2) 0.028(3)
C44 0.033(2) 0.037(2) 0.029(2) 0.0068(19) 0.0161(19) 0.008(2)

loop_
_atom_type_symbol
_atom_type_description
_atom_type_scat_dispersion_real
_atom_type_scat_dispersion_imag
_atom_type_scat_source
C C 0.0033 0.0016 'International Tables Vol C Tables 4.2.6.8 and 6.1.1.4'
H H 0.0000 0.0000 'International Tables Vol C Tables 4.2.6.8 and 6.1.1.4'
N N 0.0061 0.0033 'International Tables Vol C Tables 4.2.6.8 and 6.1.1.4'
O O 0.0106 0.0060 'International Tables Vol C Tables 4.2.6.8 and 6.1.1.4'
P P 0.1023 0.0942 'International Tables Vol C Tables 4.2.6.8 and 6.1.1.4'
Cl Cl 0.1484 0.1585 'International Tables Vol C Tables 4.2.6.8 and 6.1.1.4'
Ir Ir -1.4442 7.9887 'International Tables Vol C Tables 4.2.6.8 and 6.1.1.4'

loop_
_geom_angle_atom_site_label_1
_geom_angle_atom_site_label_2
_geom_angle_atom_site_label_3
_geom_angle
C5 Ir1 C6 38.83(16)
C5 Ir1 C1 95.84(17)
C6 Ir1 C1 80.83(15)
C5 Ir1 P1 93.57(13)
C6 Ir1 P1 93.74(11)
C1 Ir1 P1 157.05(12)
C5 Ir1 C2 80.59(17)
C6 Ir1 C2 88.57(16)
C1 Ir1 C2 35.36(16)
P1 Ir1 C2 167.57(13)
C5 Ir1 Cl1 150.94(13)
C6 Ir1 Cl1 168.81(11)
C1 Ir1 Cl1 90.95(11)
P1 Ir1 Cl1 90.93(4)
C2 Ir1 Cl1 89.05(12)
O1 P1 O2 100.44(13)
O1 P1 N1 109.68(16)
O2 P1 N1 98.39(15)
O1 P1 Ir1 108.62(10)
O2 P1 Ir1 114.73(11)
N1 P1 Ir1 122.56(13)
C9 O1 P1 123.8(2)
C20 O2 P1 114.9(2)
C37 N1 C29 115.4(3)
C37 N1 P1 123.7(3)
C29 N1 P1 120.5(3)
C2 C1 C8 125.4(4)
C2 C1 Ir1 73.4(2)
C8 C1 Ir1 108.9(3)
C1 C2 C3 124.3(4)
C1 C2 Ir1 71.2(2)
C3 C2 Ir1 111.0(3)
C4 C3 C2 112.3(4)
C5 C4 C3 114.1(4)
C6 C5 C4 125.6(4)
C6 C5 Ir1 71.8(2)
C4 C5 Ir1 111.9(3)
C5 C6 C7 123.4(4)
C5 C6 Ir1 69.3(2)
C7 C6 Ir1 114.0(3)
C8 C7 C6 113.4(3)
C1 C8 C7 113.6(4)
C18 C9 O1 120.5(3)
C18 C9 C10 122.3(3)
O1 C9 C10 116.9(3)
C11 C10 C9 119.8(4)
C10 C11 C12 120.9(4)
C11 C12 C13 121.5(4)
C11 C12 C17 119.1(4)
C13 C12 C17 119.3(4)
C14 C13 C12 121.4(4)
C13 C14 C15 119.7(4)
C16 C15 C14 120.8(4)
C15 C16 C17 121.2(4)
C16 C17 C18 122.8(4)
C16 C17 C12 117.6(4)
C18 C17 C12 119.5(3)
C9 C18 C17 117.8(3)
C9 C18 C19 119.5(3)
C17 C18 C19 122.7(3)
C20 C19 C28 117.6(3)
C20 C19 C18 120.1(3)
C28 C19 C18 122.2(3)
C19 C20 O2 119.0(3)
C19 C20 C21 123.7(4)
O2 C20 C21 117.3(3)
C22 C21 C20 119.2(4)
C21 C22 C23 120.7(4)
C22 C23 C28 120.0(4)
C22 C23 C24 121.1(4)
C28 C23 C24 118.9(4)
C25 C24 C23 120.7(4)
C24 C25 C26 120.4(4)
C27 C26 C25 120.1(4)
C26 C27 C28 122.4(4)
C27 C28 C23 117.4(4)
C27 C28 C19 123.9(4)
C23 C28 C19 118.7(3)
N1 C29 C30 113.2(3)
N1 C29 C31 113.0(3)
C30 C29 C31 112.8(4)
C36 C31 C32 118.1(4)
C36 C31 C29 119.9(4)
C32 C31 C29 121.8(4)
C33 C32 C31 120.3(5)
C34 C33 C32 120.2(5)
C35 C34 C33 120.3(5)
C34 C35 C36 120.0(5)
C31 C36 C35 121.1(5)
N1 C37 C39 112.0(3)
N1 C37 C38 111.6(4)
C39 C37 C38 113.7(3)
C44 C39 C40 118.0(4)
C44 C39 C37 118.5(4)
C40 C39 C37 123.4(4)
C39 C40 C41 120.5(4)
C42 C41 C40 120.6(4)
C43 C42 C41 119.8(4)
C42 C43 C44 120.4(4)
C39 C44 C43 120.8(4)

loop_
_geom_bond_atom_site_label_1
_geom_bond_atom_site_label_2
_geom_bond_distance
Ir1 C5 2.098(4)
Ir1 C6 2.131(4)
Ir1 C1 2.219(4)
Ir1 P1 2.2457(11)
Ir1 C2 2.246(4)
Ir1 Cl1 2.3635(12)
P1 O1 1.631(3)
P1 O2 1.628(3)
P1 N1 1.650(3)
O1 C9 1.389(4)
O2 C20 1.390(4)
N1 C37 1.502(5)
N1 C29 1.502(5)
C1 C2 1.356(6)
C1 C8 1.511(6)
C2 C3 1.523(6)
C3 C4 1.523(7)
C4 C5 1.504(6)
C5 C6 1.406(6)
C6 C7 1.531(6)
C7 C8 1.520(6)
C9 C18 1.381(5)
C9 C10 1.406(5)
C10 C11 1.359(5)
C11 C12 1.411(5)
C12 C13 1.411(6)
C12 C17 1.430(5)
C13 C14 1.369(6)
C14 C15 1.397(6)
C15 C16 1.374(6)
C16 C17 1.418(5)
C17 C18 1.431(5)
C18 C19 1.490(5)
C19 C20 1.377(5)
C19 C28 1.438(5)
C20 C21 1.403(5)
C21 C22 1.356(6)
C22 C23 1.417(6)
C23 C28 1.430(5)
C23 C24 1.429(6)
C24 C25 1.358(6)
C25 C26 1.394(6)
C26 C27 1.363(6)
C27 C28 1.400(5)
C29 C30 1.510(6)
C29 C31 1.535(6)
C31 C36 1.379(6)
C31 C32 1.388(6)
C32 C33 1.382(7)
C33 C34 1.366(8)
C34 C35 1.357(8)
C35 C36 1.380(7)
C37 C39 1.521(6)
C37 C38 1.526(6)
C39 C44 1.388(6)
C39 C40 1.393(6)
C40 C41 1.392(6)
C41 C42 1.375(7)
C42 C43 1.360(7)
C43 C44 1.399(6)
